data_8102707
loop_
_publ_author_name
'Hu-Kui Chen'
'Fei-Wen Zhao'

_publ_contact_author
;
Prof. Hu-Kui Chen 
Department of Chemistry, 
Baoji University of Arts and Sciences,
Baoji, Shaanxi  721007
People's Republic of China
;
_publ_section_title
;
 Crystal structure of N-(2,4-dimethyl-6-nitrophenyl)acetamide,
 C10H12N2O3
;
_journal_issue 2
_journal_name_full 'Zeitschrift f\"ur Kristallographie - New Crystal Structures'
_journal_page_first 369
_journal_volume 225
_journal_year 2010
_chemical_formula_moiety 'C10 H12 N2 O3'
_chemical_formula_sum 'C10 H12 N2 O3'
_chemical_formula_weight 208.22
_space_group_IT_number 78
_symmetry_cell_setting tetragonal
_symmetry_space_group_name_Hall 'P 4cw'
_symmetry_space_group_name_H-M 'P 43'
_atom_sites_solution_hydrogens geom
_atom_sites_solution_primary direct
_atom_sites_solution_secondary difmap
_audit_creation_method SHELXL-97
_audit_update_record
;
2010-03-22 # Formatted by publCIF
;
_cell_angle_alpha 90.00
_cell_angle_beta 90.00
_cell_angle_gamma 90.00
_cell_formula_units_Z 4
_cell_length_a 8.4653(8)
_cell_length_b 8.4653(8)
_cell_length_c 14.9036(13)
_cell_measurement_reflns_used 2203
_cell_measurement_temperature 298(2)
_cell_measurement_theta_max 24.954
_cell_measurement_theta_min 2.406
_cell_volume 1068.01(17)
_computing_cell_refinement 'Bruker SMART'
_computing_data_collection 'Bruker SMART'
_computing_data_reduction 'Bruker SAINT'
_computing_molecular_graphics 'Bruker SHELXTL'
_computing_publication_material 'Bruker SHELXTL'
_computing_structure_refinement 'SHELXL-97 (Sheldrick, 1997)'
_computing_structure_solution 'SHELXS-97 (Sheldrick, 1990)'
_diffrn_ambient_temperature 298(2)
_diffrn_measured_fraction_theta_full 1.000
_diffrn_measured_fraction_theta_max 1.000
_diffrn_measurement_device_type 'CCD area detector'
_diffrn_measurement_method 'phi and omega scans'
_diffrn_radiation_monochromator graphite
_diffrn_radiation_source 'fine-focus sealed tube'
_diffrn_radiation_type MoK\a
_diffrn_radiation_wavelength 0.71073
_diffrn_reflns_av_R_equivalents 0.0315
_diffrn_reflns_av_sigmaI/netI 0.0204
_diffrn_reflns_limit_h_max 9
_diffrn_reflns_limit_h_min -10
_diffrn_reflns_limit_k_max 10
_diffrn_reflns_limit_k_min -8
_diffrn_reflns_limit_l_max 13
_diffrn_reflns_limit_l_min -17
_diffrn_reflns_number 4816
_diffrn_reflns_theta_full 25.00
_diffrn_reflns_theta_max 25.00
_diffrn_reflns_theta_min 2.41
_exptl_absorpt_coefficient_mu 0.097
_exptl_absorpt_correction_T_max 0.9622
_exptl_absorpt_correction_T_min 0.9540
_exptl_absorpt_correction_type multi-scan
_exptl_absorpt_process_details sadabs
_exptl_crystal_colour yellow
_exptl_crystal_density_diffrn 1.295
_exptl_crystal_density_method 'not measured'
_exptl_crystal_description block
_exptl_crystal_F_000 440
_exptl_crystal_size_max 0.49
_exptl_crystal_size_mid 0.47
_exptl_crystal_size_min 0.40
_refine_diff_density_max 0.120
_refine_diff_density_min -0.125
_refine_diff_density_rms 0.026
_refine_ls_abs_structure_details 'Flack H D (1983), Acta Cryst. A39, 876-881'
_refine_ls_abs_structure_Flack -10(10)
_refine_ls_extinction_coef 0.010(3)
_refine_ls_extinction_expression Fc^*^=kFc[1+0.001xFc^2^\l^3^/sin(2\q)]^-1/4^
_refine_ls_extinction_method SHELXL
_refine_ls_goodness_of_fit_ref 1.065
_refine_ls_hydrogen_treatment constr
_refine_ls_matrix_type full
_refine_ls_number_parameters 137
_refine_ls_number_reflns 985
_refine_ls_number_restraints 1
_refine_ls_restrained_S_all 1.065
_refine_ls_R_factor_all 0.0391
_refine_ls_R_factor_gt 0.0308
_refine_ls_shift/su_max 0.000
_refine_ls_shift/su_mean 0.000
_refine_ls_structure_factor_coef Fsqd
_refine_ls_weighting_details 'calc w=1/[\s^2^(Fo^2^)+(0.0447P)^2^+0.1445P] where P=(Fo^2^+2Fc^2^)/3'
_refine_ls_weighting_scheme calc
_refine_ls_wR_factor_gt 0.0775
_refine_ls_wR_factor_ref 0.0845
_reflns_number_gt 859
_reflns_number_total 985
_reflns_threshold_expression >2sigma(I)
_cod_data_source_file 1267-2981.cff
_cod_data_source_block I
_cod_depositor_comments
;
The following automatic conversions were performed:
'_symmetry_cell_setting' value 'Tetragonal' changed to 'tetragonal'
according to '/home/saulius/struct/CIF-dictionaries/cif_core.dic'
dictionary named 'cif_core.dic' version 2.4.1 from 2010-06-29.

Automatic conversion script
Id: cif_fix_enum 1555 2011-01-17 13:19:09Z saulius 
;
_cod_original_sg_symbol_H-M P4(3)
_cod_database_code 8102707

loop_
_symmetry_equiv_pos_as_xyz
'x, y, z'
'-x, -y, z+1/2'
'-y, x, z+3/4'
'y, -x, z+1/4'

loop_
_atom_site_label
_atom_site_type_symbol
_atom_site_fract_x
_atom_site_fract_y
_atom_site_fract_z
_atom_site_U_iso_or_equiv
_atom_site_adp_type
_atom_site_occupancy
_atom_site_symmetry_multiplicity
_atom_site_calc_flag
_atom_site_refinement_flags
_atom_site_disorder_assembly
_atom_site_disorder_group
N1 N 0.8872(3) 0.2443(3) 0.33839(15) 0.0444(5) Uani 1 1 d . . .
H1 H 0.9681 0.2433 0.3733 0.053 Uiso 1 1 calc R . .
N2 N 0.5637(3) 0.1314(3) 0.36621(17) 0.0534(6) Uani 1 1 d . . .
O1 O 0.7755(2) 0.1387(2) 0.21513(13) 0.0525(5) Uani 1 1 d . . .
O2 O 0.6554(3) 0.0359(2) 0.3985(2) 0.0716(7) Uani 1 1 d . . .
O3 O 0.4357(3) 0.0951(3) 0.3350(2) 0.0807(8) Uani 1 1 d . . .
C1 C 0.7614(3) 0.3477(3) 0.35927(17) 0.0397(6) Uani 1 1 d . . .
C2 C 0.6055(3) 0.2996(3) 0.36824(17) 0.0423(6) Uani 1 1 d . . .
C3 C 0.4836(3) 0.4038(3) 0.3824(2) 0.0499(7) Uani 1 1 d . . .
H3 H 0.3804 0.3670 0.3869 0.060 Uiso 1 1 calc R . .
C4 C 0.5149(4) 0.5644(3) 0.3898(2) 0.0530(7) Uani 1 1 d . . .
C5 C 0.6703(3) 0.6121(3) 0.3836(2) 0.0528(7) Uani 1 1 d . . .
H5 H 0.6929 0.7191 0.3896 0.063 Uiso 1 1 calc R . .
C6 C 0.7942(3) 0.5090(3) 0.36892(19) 0.0462(6) Uani 1 1 d . . .
C7 C 0.3833(4) 0.6816(4) 0.4034(3) 0.0758(10) Uani 1 1 d . . .
H7A H 0.4259 0.7783 0.4268 0.114 Uiso 1 1 calc R . .
H7B H 0.3078 0.6393 0.4450 0.114 Uiso 1 1 calc R . .
H7C H 0.3324 0.7020 0.3470 0.114 Uiso 1 1 calc R . .
C8 C 0.9626(4) 0.5679(4) 0.3633(3) 0.0633(8) Uani 1 1 d . . .
H8A H 0.9630 0.6813 0.3638 0.095 Uiso 1 1 calc R . .
H8B H 1.0102 0.5306 0.3088 0.095 Uiso 1 1 calc R . .
H8C H 1.0214 0.5293 0.4138 0.095 Uiso 1 1 calc R . .
C9 C 0.8873(3) 0.1474(3) 0.26687(17) 0.0429(6) Uani 1 1 d . . .
C10 C 1.0354(4) 0.0525(4) 0.2540(2) 0.0636(9) Uani 1 1 d . . .
H10A H 1.0087 -0.0571 0.2477 0.095 Uiso 1 1 calc R . .
H10B H 1.1030 0.0660 0.3052 0.095 Uiso 1 1 calc R . .
H10C H 1.0892 0.0880 0.2010 0.095 Uiso 1 1 calc R . .

loop_
_atom_site_aniso_label
_atom_site_aniso_U_11
_atom_site_aniso_U_22
_atom_site_aniso_U_33
_atom_site_aniso_U_23
_atom_site_aniso_U_13
_atom_site_aniso_U_12
N1 0.0445(12) 0.0464(12) 0.0422(12) -0.0045(10) -0.0080(10) 0.0018(10)
N2 0.0595(15) 0.0438(13) 0.0568(15) -0.0014(11) 0.0077(13) -0.0088(12)
O1 0.0540(11) 0.0577(11) 0.0459(12) -0.0138(9) -0.0078(9) 0.0046(9)
O2 0.0828(16) 0.0433(11) 0.0887(17) 0.0153(12) -0.0014(13) -0.0024(11)
O3 0.0714(15) 0.0576(14) 0.113(2) -0.0107(14) -0.0057(15) -0.0212(12)
C1 0.0463(14) 0.0415(14) 0.0313(12) -0.0040(10) -0.0020(11) -0.0005(12)
C2 0.0508(15) 0.0385(13) 0.0375(13) -0.0024(11) 0.0018(12) -0.0070(12)
C3 0.0485(15) 0.0484(16) 0.0530(17) 0.0001(14) 0.0061(14) -0.0051(12)
C4 0.0569(17) 0.0446(15) 0.0575(18) 0.0003(14) 0.0033(14) -0.0003(13)
C5 0.0636(18) 0.0354(14) 0.0594(17) -0.0049(13) 0.0032(16) -0.0041(13)
C6 0.0514(15) 0.0435(14) 0.0436(15) -0.0004(12) -0.0016(13) -0.0084(12)
C7 0.068(2) 0.0597(19) 0.100(3) -0.0036(19) 0.014(2) 0.0132(17)
C8 0.0592(18) 0.0571(17) 0.074(2) -0.0028(16) -0.0067(16) -0.0153(14)
C9 0.0459(15) 0.0432(14) 0.0396(14) -0.0003(11) -0.0006(12) -0.0013(12)
C10 0.0551(19) 0.074(2) 0.061(2) -0.0128(17) -0.0021(15) 0.0136(15)

loop_
_atom_type_symbol
_atom_type_description
_atom_type_scat_dispersion_real
_atom_type_scat_dispersion_imag
_atom_type_scat_source
C C 0.0033 0.0000 'International Tables Vol C Tables 4.2.6.8 and 6.1.1.4'
H H 0.0000 0.0000 'International Tables Vol C Tables 4.2.6.8 and 6.1.1.4'
O O 0.0106 0.0000 'International Tables Vol C Tables 4.2.6.8 and 6.1.1.4'
N N 0.0061 0.0000 'International Tables Vol C Tables 4.2.6.8 and 6.1.1.4'

loop_
_geom_angle_atom_site_label_1
_geom_angle_atom_site_label_2
_geom_angle_atom_site_label_3
_geom_angle
_geom_angle_site_symmetry_1
_geom_angle_site_symmetry_3
_geom_angle_publ_flag
C9 N1 C1 123.5(2) . . ?
C9 N1 H1 118.2 . . ?
C1 N1 H1 118.2 . . ?
O3 N2 O2 123.3(2) . . ?
O3 N2 C2 117.8(2) . . ?
O2 N2 C2 118.8(2) . . ?
C2 C1 C6 117.7(2) . . ?
C2 C1 N1 123.8(2) . . ?
C6 C1 N1 118.5(2) . . ?
C3 C2 C1 122.7(2) . . ?
C3 C2 N2 116.4(2) . . ?
C1 C2 N2 120.8(2) . . ?
C2 C3 C4 119.8(3) . . ?
C2 C3 H3 120.1 . . ?
C4 C3 H3 120.1 . . ?
C5 C4 C3 117.6(2) . . ?
C5 C4 C7 121.4(3) . . ?
C3 C4 C7 121.0(3) . . ?
C4 C5 C6 123.3(2) . . ?
C4 C5 H5 118.4 . . ?
C6 C5 H5 118.4 . . ?
C5 C6 C1 118.8(3) . . ?
C5 C6 C8 121.0(2) . . ?
C1 C6 C8 120.2(3) . . ?
C4 C7 H7A 109.5 . . ?
C4 C7 H7B 109.5 . . ?
H7A C7 H7B 109.5 . . ?
C4 C7 H7C 109.5 . . ?
H7A C7 H7C 109.5 . . ?
H7B C7 H7C 109.5 . . ?
C6 C8 H8A 109.5 . . ?
C6 C8 H8B 109.5 . . ?
H8A C8 H8B 109.5 . . ?
C6 C8 H8C 109.5 . . ?
H8A C8 H8C 109.5 . . ?
H8B C8 H8C 109.5 . . ?
O1 C9 N1 122.4(2) . . ?
O1 C9 C10 122.3(2) . . ?
N1 C9 C10 115.3(2) . . ?
C9 C10 H10A 109.5 . . ?
C9 C10 H10B 109.5 . . ?
H10A C10 H10B 109.5 . . ?
C9 C10 H10C 109.5 . . ?
H10A C10 H10C 109.5 . . ?
H10B C10 H10C 109.5 . . ?

loop_
_geom_bond_atom_site_label_1
_geom_bond_atom_site_label_2
_geom_bond_distance
_geom_bond_site_symmetry_2
_geom_bond_publ_flag
N1 C9 1.345(4) . ?
N1 C1 1.413(3) . ?
N1 H1 0.8600 . ?
N2 O3 1.219(3) . ?
N2 O2 1.219(3) . ?
N2 C2 1.467(3) . ?
O1 C9 1.223(3) . ?
C1 C2 1.388(4) . ?
C1 C6 1.400(3) . ?
C2 C3 1.374(4) . ?
C3 C4 1.389(3) . ?
C3 H3 0.9300 . ?
C4 C5 1.380(4) . ?
C4 C7 1.505(4) . ?
C5 C6 1.382(4) . ?
C5 H5 0.9300 . ?
C6 C8 1.513(4) . ?
C7 H7A 0.9600 . ?
C7 H7B 0.9600 . ?
C7 H7C 0.9600 . ?
C8 H8A 0.9600 . ?
C8 H8B 0.9600 . ?
C8 H8C 0.9600 . ?
C9 C10 1.501(4) . ?
C10 H10A 0.9600 . ?
C10 H10B 0.9600 . ?
C10 H10C 0.9600 . ?

loop_
_geom_torsion_atom_site_label_1
_geom_torsion_atom_site_label_2
_geom_torsion_atom_site_label_3
_geom_torsion_atom_site_label_4
_geom_torsion
_geom_torsion_site_symmetry_1
_geom_torsion_site_symmetry_2
_geom_torsion_site_symmetry_3
_geom_torsion_site_symmetry_4
_geom_torsion_publ_flag
C9 N1 C1 C2 53.7(4) . . . . ?
C9 N1 C1 C6 -124.3(3) . . . . ?
C6 C1 C2 C3 2.7(4) . . . . ?
N1 C1 C2 C3 -175.3(3) . . . . ?
C6 C1 C2 N2 -175.1(2) . . . . ?
N1 C1 C2 N2 6.9(4) . . . . ?
O3 N2 C2 C3 34.1(4) . . . . ?
O2 N2 C2 C3 -143.3(3) . . . . ?
O3 N2 C2 C1 -148.0(3) . . . . ?
O2 N2 C2 C1 34.7(4) . . . . ?
C1 C2 C3 C4 -1.2(4) . . . . ?
N2 C2 C3 C4 176.7(3) . . . . ?
C2 C3 C4 C5 -0.8(5) . . . . ?
C2 C3 C4 C7 178.7(3) . . . . ?
C3 C4 C5 C6 1.2(5) . . . . ?
C7 C4 C5 C6 -178.3(3) . . . . ?
C4 C5 C6 C1 0.3(5) . . . . ?
C4 C5 C6 C8 -179.6(3) . . . . ?
C2 C1 C6 C5 -2.2(4) . . . . ?
N1 C1 C6 C5 175.9(3) . . . . ?
C2 C1 C6 C8 177.7(3) . . . . ?
N1 C1 C6 C8 -4.2(4) . . . . ?
C1 N1 C9 O1 -1.8(4) . . . . ?
C1 N1 C9 C10 177.2(2) . . . . ?

loop_
_cod_related_entry_id
_cod_related_entry_database
_cod_related_entry_code
1 ChemSpider 191531
